data_4077252
loop_
_publ_author_name
'van den Broeke, Joep'
'Lutz, Martin'
'Kooijman, Huub'
'Spek, Anthony L.'
'Deelman, Berth-Jan'
'van Koten, Gerard'

_publ_section_title
;
 Increasing the Lipophilic Character of Tetraphenylborate Anions through
 Silyl Substituents
;
_journal_issue 10
_journal_name_full Organometallics
_journal_page_first 2114
_journal_paper_doi 10.1021/om0009177
_journal_volume 20
_journal_year 2001
_chemical_formula_moiety 'C52 H48 P4 Rh, C36 H52 B Si4'
_chemical_formula_sum 'C88 H100 B P4 Rh Si4'
_chemical_formula_weight 1507.64
_chemical_name_systematic
; 
 ? 
;
_space_group_IT_number 4
_symmetry_cell_setting monoclinic
_symmetry_space_group_name_Hall 'P 2yb'
_symmetry_space_group_name_H-M 'P 1 21 1'
_atom_sites_solution_hydrogens geom
_atom_sites_solution_primary direct
_atom_sites_solution_secondary difmap
_audit_creation_method SHELXL-97
_cell_angle_alpha 90.00
_cell_angle_beta 96.5775(4)
_cell_angle_gamma 90.00
_cell_formula_units_Z 2
_cell_length_a 14.7259(2)
_cell_length_b 20.1809(2)
_cell_length_c 16.4196(2)
_cell_measurement_temperature 150(2)
_cell_volume 4847.49(10)
_computing_cell_refinement 'DENZO 1.11.0'
_computing_data_collection 'Nonius COLLECT'
_computing_data_reduction 'DENZO 1.11.0'
_computing_structure_refinement 'SHELXL-97 (Sheldrick, 1997)'
_computing_structure_solution 'SHELXS-97 (Sheldrick, 1990)'
_diffrn_ambient_temperature 150(2)
_diffrn_measured_fraction_theta_full 0.998
_diffrn_measured_fraction_theta_max 0.998
_diffrn_measurement_device_type 'Nonius KappaCCD'
_diffrn_radiation_monochromator graphite
_diffrn_radiation_source 'rotating anode'
_diffrn_radiation_type MoK\a
_diffrn_radiation_wavelength 0.71073
_diffrn_reflns_av_R_equivalents 0.0758
_diffrn_reflns_av_sigmaI/netI 0.0461
_diffrn_reflns_limit_h_max 18
_diffrn_reflns_limit_h_min -19
_diffrn_reflns_limit_k_max 26
_diffrn_reflns_limit_k_min -26
_diffrn_reflns_limit_l_max 21
_diffrn_reflns_limit_l_min 0
_diffrn_reflns_number 96384
_diffrn_reflns_theta_full 27.46
_diffrn_reflns_theta_max 27.46
_diffrn_reflns_theta_min 1.25
_exptl_absorpt_coefficient_mu 0.328
_exptl_absorpt_correction_type none
_exptl_crystal_colour yellow
_exptl_crystal_density_diffrn 1.033
_exptl_crystal_density_method 'not measured'
_exptl_crystal_description needle
_exptl_crystal_F_000 1588
_exptl_crystal_size_max 0.63
_exptl_crystal_size_mid 0.25
_exptl_crystal_size_min 0.25
_refine_diff_density_max 0.386
_refine_diff_density_min -0.355
_refine_diff_density_rms 0.057
_refine_ls_abs_structure_details 'Flack H D (1983), Acta Cryst. A39, 876-881'
_refine_ls_abs_structure_Flack -0.049(11)
_refine_ls_extinction_method none
_refine_ls_goodness_of_fit_ref 1.039
_refine_ls_hydrogen_treatment constraint
_refine_ls_matrix_type full
_refine_ls_number_parameters 992
_refine_ls_number_reflns 22082
_refine_ls_number_restraints 229
_refine_ls_restrained_S_all 1.035
_refine_ls_R_factor_all 0.0407
_refine_ls_R_factor_gt 0.0348
_refine_ls_shift/su_max 0.013
_refine_ls_shift/su_mean 0.001
_refine_ls_structure_factor_coef Fsqd
_refine_ls_weighting_details 'calc w=1/[\s^2^(Fo^2^)+(0.0511P)^2^+0.0000P] where P=(Fo^2^+2Fc^2^)/3'
_refine_ls_weighting_scheme calc
_refine_ls_wR_factor_gt 0.0853
_refine_ls_wR_factor_ref 0.0880
_reflns_number_gt 19688
_reflns_number_total 22082
_reflns_threshold_expression I>2\s(I)
_cod_data_source_file om0009177.cif
_cod_data_source_block s2181b
_cod_original_sg_symbol_H-M 'P 21'
_cod_database_code 4077252

loop_
_symmetry_equiv_pos_as_xyz
'x, y, z'
'-x, y+1/2, -z'

loop_
_atom_site_label
_atom_site_type_symbol
_atom_site_fract_x
_atom_site_fract_y
_atom_site_fract_z
_atom_site_U_iso_or_equiv
_atom_site_adp_type
_atom_site_occupancy
_atom_site_symmetry_multiplicity
_atom_site_calc_flag
_atom_site_refinement_flags
_atom_site_disorder_assembly
_atom_site_disorder_group
Rh Rh 0.288528(10) 0.655397(8) 0.324271(9) 0.03112(4) Uani 1 1 d . A .
P1 P 0.32214(4) 0.54723(3) 0.29588(3) 0.03003(11) Uani 1 1 d . . .
P2 P 0.14072(4) 0.61694(3) 0.31548(4) 0.03574(12) Uani 1 1 d . . .
P3 P 0.25929(5) 0.76630(3) 0.31240(4) 0.04461(15) Uani 1 1 d . . .
P4 P 0.43275(4) 0.69026(3) 0.37372(4) 0.03481(12) Uani 1 1 d . . .
C1 C 0.21971(16) 0.49524(12) 0.30474(16) 0.0413(5) Uani 1 1 d . . .
H1A H 0.2244 0.4529 0.2750 0.050 Uiso 1 1 calc R . .
H1B H 0.2145 0.4852 0.3630 0.050 Uiso 1 1 calc R . .
C2 C 0.13597(16) 0.53440(12) 0.26729(16) 0.0422(5) Uani 1 1 d . . .
H2A H 0.0792 0.5112 0.2776 0.051 Uiso 1 1 calc R . .
H2B H 0.1367 0.5387 0.2073 0.051 Uiso 1 1 calc R . .
C3 C 0.3524(2) 0.81270(12) 0.37173(16) 0.0500(6) Uani 1 1 d . A .
H3A H 0.3520 0.8594 0.3531 0.060 Uiso 1 1 calc R . .
H3B H 0.3440 0.8122 0.4307 0.060 Uiso 1 1 calc R . .
C4 C 0.4427(2) 0.78032(12) 0.35885(15) 0.0446(6) Uani 1 1 d . A .
H4A H 0.4923 0.7984 0.3985 0.054 Uiso 1 1 calc R . .
H4B H 0.4578 0.7897 0.3027 0.054 Uiso 1 1 calc R . .
C5 C 0.41459(16) 0.49712(11) 0.34692(13) 0.0353(5) Uani 1 1 d . . .
C6 C 0.49888(17) 0.49394(12) 0.31642(16) 0.0433(5) Uani 1 1 d . . .
H6 H 0.5084 0.5187 0.2689 0.052 Uiso 1 1 calc R . .
C7 C 0.5687(2) 0.45540(16) 0.3541(2) 0.0630(8) Uani 1 1 d . . .
H7 H 0.6261 0.4538 0.3330 0.076 Uiso 1 1 calc R . .
C8 C 0.5543(2) 0.41862(15) 0.42376(19) 0.0674(9) Uani 1 1 d . . .
H8 H 0.6017 0.3911 0.4493 0.081 Uiso 1 1 calc R . .
C9 C 0.4732(3) 0.42205(15) 0.45487(16) 0.0631(9) Uani 1 1 d . . .
H9 H 0.4645 0.3976 0.5028 0.076 Uiso 1 1 calc R . .
C10 C 0.4021(2) 0.46116(12) 0.41735(14) 0.0457(6) Uani 1 1 d . . .
H10 H 0.3454 0.4633 0.4397 0.055 Uiso 1 1 calc R . .
C11 C 0.33469(16) 0.53742(12) 0.18738(13) 0.0384(5) Uani 1 1 d . . .
C12 C 0.3265(2) 0.59215(16) 0.13563(16) 0.0594(8) Uani 1 1 d . . .
H12 H 0.3191 0.6353 0.1571 0.071 Uiso 1 1 calc R . .
C13 C 0.3294(3) 0.5829(2) 0.05170(18) 0.0828(12) Uani 1 1 d . . .
H13 H 0.3240 0.6202 0.0162 0.099 Uiso 1 1 calc R . .
C14 C 0.3398(3) 0.5213(2) 0.01961(18) 0.0830(12) Uani 1 1 d . . .
H14 H 0.3397 0.5159 -0.0379 0.100 Uiso 1 1 calc R . .
C15 C 0.3504(3) 0.4675(2) 0.0701(2) 0.0727(10) Uani 1 1 d . . .
H15 H 0.3608 0.4252 0.0478 0.087 Uiso 1 1 calc R . .
C16 C 0.3462(2) 0.47415(15) 0.15484(17) 0.0525(7) Uani 1 1 d . . .
H16 H 0.3510 0.4363 0.1895 0.063 Uiso 1 1 calc R . .
C17 C 0.10962(16) 0.59809(12) 0.41802(15) 0.0391(5) Uani 1 1 d . . .
C18 C 0.0327(2) 0.56007(15) 0.42743(19) 0.0566(7) Uani 1 1 d . . .
H18 H -0.0053 0.5446 0.3806 0.068 Uiso 1 1 calc R . .
C19 C 0.0114(2) 0.54468(17) 0.5060(2) 0.0624(8) Uani 1 1 d . . .
H19 H -0.0408 0.5183 0.5121 0.075 Uiso 1 1 calc R . .
C20 C 0.0636(2) 0.56668(16) 0.57303(19) 0.0622(8) Uani 1 1 d . . .
H20 H 0.0480 0.5560 0.6260 0.075 Uiso 1 1 calc R . .
C21 C 0.1404(2) 0.60506(16) 0.56502(18) 0.0604(8) Uani 1 1 d . . .
H21 H 0.1776 0.6204 0.6124 0.072 Uiso 1 1 calc R . .
C22 C 0.1627(2) 0.62099(13) 0.48706(15) 0.0476(6) Uani 1 1 d . . .
H22 H 0.2147 0.6477 0.4814 0.057 Uiso 1 1 calc R . .
C23 C 0.03764(15) 0.65749(16) 0.26575(15) 0.0474(5) Uani 1 1 d . . .
C24 C -0.0187(2) 0.69305(16) 0.3106(2) 0.0620(8) Uani 1 1 d . . .
H24 H -0.0044 0.6963 0.3684 0.074 Uiso 1 1 calc R . .
C25 C -0.0967(2) 0.7244(2) 0.2722(3) 0.0855(12) Uani 1 1 d . . .
H25 H -0.1356 0.7485 0.3039 0.103 Uiso 1 1 calc R . .
C26 C -0.1169(2) 0.7205(2) 0.1890(3) 0.0849(12) Uani 1 1 d . . .
H26 H -0.1696 0.7422 0.1628 0.102 Uiso 1 1 calc R . .
C27 C -0.0615(2) 0.6856(2) 0.1438(2) 0.0791(11) Uani 1 1 d . . .
H27 H -0.0761 0.6828 0.0860 0.095 Uiso 1 1 calc R . .
C28 C 0.01632(17) 0.65373(19) 0.18090(16) 0.0581(6) Uani 1 1 d . . .
H28 H 0.0546 0.6296 0.1487 0.070 Uiso 1 1 calc R . .
C29A C 0.1686(4) 0.8093(3) 0.3582(5) 0.0532(19) Uani 0.537(9) 1 d PDU A 1
C30A C 0.1590(5) 0.8036(3) 0.4405(5) 0.070(2) Uani 0.537(9) 1 d PDU A 1
H30A H 0.2019 0.7788 0.4757 0.084 Uiso 0.537(9) 1 calc PR A 1
C31A C 0.0860(5) 0.8344(3) 0.4712(6) 0.098(3) Uani 0.537(9) 1 d PDU A 1
H31A H 0.0791 0.8308 0.5278 0.118 Uiso 0.537(9) 1 calc PR A 1
C32A C 0.0232(6) 0.8705(4) 0.4199(7) 0.111(5) Uani 0.537(9) 1 d PDU A 1
H32A H -0.0268 0.8913 0.4415 0.133 Uiso 0.537(9) 1 calc PR A 1
C33A C 0.0326(4) 0.8762(3) 0.3386(7) 0.089(3) Uani 0.537(9) 1 d PDU A 1
H33A H -0.0108 0.9009 0.3036 0.107 Uiso 0.537(9) 1 calc PR A 1
C34A C 0.1057(4) 0.8460(3) 0.3070(6) 0.068(2) Uani 0.537(9) 1 d PDU A 1
H34A H 0.1126 0.8504 0.2504 0.081 Uiso 0.537(9) 1 calc PR A 1
C29B C 0.1452(5) 0.8055(3) 0.3202(4) 0.0364(16) Uani 0.463(9) 1 d PDU A 2
C30B C 0.1176(5) 0.8068(3) 0.3981(4) 0.0510(18) Uani 0.463(9) 1 d PDU A 2
H30B H 0.1539 0.7857 0.4421 0.061 Uiso 0.463(9) 1 calc PR A 2
C31B C 0.0371(5) 0.8387(3) 0.4125(5) 0.065(3) Uani 0.463(9) 1 d PDU A 2
H31B H 0.0185 0.8393 0.4661 0.077 Uiso 0.463(9) 1 calc PR A 2
C32B C -0.0157(5) 0.8695(3) 0.3479(5) 0.069(2) Uani 0.463(9) 1 d PDU A 2
H32B H -0.0706 0.8917 0.3570 0.082 Uiso 0.463(9) 1 calc PR A 2
C33B C 0.0116(5) 0.8678(4) 0.2720(5) 0.076(3) Uani 0.463(9) 1 d PDU A 2
H33B H -0.0253 0.8885 0.2281 0.091 Uiso 0.463(9) 1 calc PR A 2
C34B C 0.0916(4) 0.8368(4) 0.2564(5) 0.058(2) Uani 0.463(9) 1 d PDU A 2
H34B H 0.1096 0.8368 0.2027 0.070 Uiso 0.463(9) 1 calc PR A 2
C35A C 0.2633(6) 0.7958(5) 0.2128(5) 0.0321(18) Uani 0.537(9) 1 d PDU A 1
C36A C 0.3136(8) 0.8489(5) 0.1878(5) 0.032(2) Uani 0.537(9) 1 d PDU A 1
H36A H 0.3527 0.8731 0.2271 0.038 Uiso 0.537(9) 1 calc PR A 1
C37A C 0.3070(7) 0.8665(5) 0.1059(6) 0.044(2) Uani 0.537(9) 1 d PDU A 1
H37A H 0.3416 0.9028 0.0891 0.052 Uiso 0.537(9) 1 calc PR A 1
C38A C 0.2500(6) 0.8315(4) 0.0486(5) 0.059(2) Uani 0.537(9) 1 d PDU A 1
H38A H 0.2454 0.8435 -0.0077 0.071 Uiso 0.537(9) 1 calc PR A 1
C39A C 0.2008(6) 0.7799(4) 0.0728(5) 0.071(3) Uani 0.537(9) 1 d PDU A 1
H39A H 0.1612 0.7563 0.0332 0.085 Uiso 0.537(9) 1 calc PR A 1
C40A C 0.2072(5) 0.7612(4) 0.1539(5) 0.054(2) Uani 0.537(9) 1 d PDU A 1
H40A H 0.1730 0.7243 0.1695 0.065 Uiso 0.537(9) 1 calc PR A 1
C35B C 0.2697(9) 0.7840(6) 0.1986(6) 0.040(3) Uani 0.463(9) 1 d PDU A 2
C36B C 0.3160(10) 0.8407(7) 0.1786(8) 0.057(5) Uani 0.463(9) 1 d PDU A 2
H36B H 0.3424 0.8692 0.2209 0.068 Uiso 0.463(9) 1 calc PR A 2
C37B C 0.3238(8) 0.8561(6) 0.0976(8) 0.052(3) Uani 0.463(9) 1 d PDU A 2
H37B H 0.3556 0.8950 0.0847 0.063 Uiso 0.463(9) 1 calc PR A 2
C38B C 0.2856(7) 0.8151(5) 0.0355(6) 0.070(3) Uani 0.463(9) 1 d PDU A 2
H38B H 0.2910 0.8255 -0.0201 0.084 Uiso 0.463(9) 1 calc PR A 2
C39B C 0.2404(7) 0.7599(5) 0.0552(5) 0.076(3) Uani 0.463(9) 1 d PDU A 2
H39B H 0.2137 0.7319 0.0125 0.091 Uiso 0.463(9) 1 calc PR A 2
C40B C 0.2322(7) 0.7433(5) 0.1354(5) 0.056(3) Uani 0.463(9) 1 d PDU A 2
H40B H 0.2009 0.7040 0.1474 0.067 Uiso 0.463(9) 1 calc PR A 2
C41 C 0.44775(16) 0.68008(12) 0.48518(14) 0.0383(5) Uani 1 1 d . A .
C42 C 0.4074(2) 0.62604(12) 0.51940(16) 0.0472(6) Uani 1 1 d . . .
H42 H 0.3739 0.5949 0.4844 0.057 Uiso 1 1 calc R A .
C43 C 0.4150(2) 0.61669(14) 0.60336(17) 0.0533(7) Uani 1 1 d . A .
H43 H 0.3865 0.5797 0.6257 0.064 Uiso 1 1 calc R . .
C44 C 0.46463(19) 0.6617(2) 0.65470(15) 0.0660(8) Uani 1 1 d . . .
H44 H 0.4703 0.6556 0.7124 0.079 Uiso 1 1 calc R A .
C45 C 0.5050(3) 0.7145(2) 0.62239(18) 0.0779(11) Uani 1 1 d . A .
H45 H 0.5389 0.7451 0.6578 0.093 Uiso 1 1 calc R . .
C46 C 0.4973(2) 0.72433(16) 0.53675(16) 0.0560(7) Uani 1 1 d . . .
H46 H 0.5262 0.7613 0.5147 0.067 Uiso 1 1 calc R A .
C47 C 0.54017(16) 0.66034(15) 0.34063(17) 0.0500(6) Uani 1 1 d . A .
C48 C 0.60830(19) 0.63184(15) 0.3932(2) 0.0628(8) Uani 1 1 d . . .
H48 H 0.5998 0.6253 0.4491 0.075 Uiso 1 1 calc R A .
C49 C 0.6904(2) 0.61230(18) 0.3648(4) 0.0902(14) Uani 1 1 d . A .
H49 H 0.7373 0.5928 0.4017 0.108 Uiso 1 1 calc R . .
C50 C 0.7035(3) 0.6212(2) 0.2840(4) 0.1021(16) Uani 1 1 d . . .
H50 H 0.7593 0.6078 0.2651 0.122 Uiso 1 1 calc R A .
C51 C 0.6354(3) 0.6496(3) 0.2304(3) 0.1014(14) Uani 1 1 d . A .
H51 H 0.6449 0.6563 0.1747 0.122 Uiso 1 1 calc R . .
C52 C 0.5520(2) 0.66877(15) 0.2578(2) 0.0676(9) Uani 1 1 d . . .
H52 H 0.5044 0.6871 0.2206 0.081 Uiso 1 1 calc R A .
Si1 Si 0.82950(5) 0.80541(3) 0.56678(4) 0.04083(15) Uani 1 1 d . . .
Si2 Si 0.25536(6) 1.03968(4) 0.29564(8) 0.0725(3) Uani 1 1 d . . .
Si3 Si 0.62311(6) 0.72067(4) -0.05365(5) 0.0604(2) Uani 1 1 d . . .
Si4 Si 0.91380(5) 1.18041(4) 0.15956(5) 0.05032(18) Uani 1 1 d . . .
C53 C 0.70066(13) 0.90326(10) 0.31616(12) 0.0298(4) Uani 1 1 d . . .
C54 C 0.69449(16) 0.83541(12) 0.33243(14) 0.0376(5) Uani 1 1 d . . .
H54 H 0.6639 0.8074 0.2916 0.045 Uiso 1 1 calc R . .
C55 C 0.73142(17) 0.80752(12) 0.40615(14) 0.0402(5) Uani 1 1 d . . .
H55 H 0.7242 0.7613 0.4142 0.048 Uiso 1 1 calc R . .
C56 C 0.77902(15) 0.84505(11) 0.46922(13) 0.0350(5) Uani 1 1 d . . .
C57 C 0.78492(15) 0.91359(11) 0.45365(12) 0.0349(5) Uani 1 1 d . . .
H57 H 0.8154 0.9416 0.4946 0.042 Uiso 1 1 calc R . .
C58 C 0.74758(15) 0.94087(11) 0.38053(13) 0.0344(5) Uani 1 1 d . . .
H58 H 0.7536 0.9873 0.3729 0.041 Uiso 1 1 calc R . .
C59 C 0.8761(3) 0.72271(15) 0.53999(18) 0.0667(9) Uani 1 1 d . . .
H59A H 0.9228 0.7290 0.5027 0.100 Uiso 1 1 calc R . .
H59B H 0.8264 0.6953 0.5132 0.100 Uiso 1 1 calc R . .
H59C H 0.9033 0.7006 0.5901 0.100 Uiso 1 1 calc R . .
C60 C 0.92254(19) 0.85813(15) 0.62069(16) 0.0518(6) Uani 1 1 d . . .
H60A H 0.9713 0.8638 0.5854 0.078 Uiso 1 1 calc R . .
H60B H 0.9474 0.8365 0.6719 0.078 Uiso 1 1 calc R . .
H60C H 0.8976 0.9016 0.6329 0.078 Uiso 1 1 calc R . .
C61 C 0.7404(2) 0.79683(15) 0.63700(17) 0.0548(7) Uani 1 1 d . . .
H61A H 0.7668 0.7759 0.6882 0.082 Uiso 1 1 calc R . .
H61B H 0.6904 0.7693 0.6111 0.082 Uiso 1 1 calc R . .
H61C H 0.7167 0.8407 0.6489 0.082 Uiso 1 1 calc R . .
C62 C 0.54954(14) 0.96324(11) 0.24771(13) 0.0322(4) Uani 1 1 d . . .
C63 C 0.51746(16) 0.95969(11) 0.32483(14) 0.0389(5) Uani 1 1 d . . .
H63 H 0.5562 0.9414 0.3694 0.047 Uiso 1 1 calc R . .
C64 C 0.43094(17) 0.98194(12) 0.33848(17) 0.0438(6) Uani 1 1 d . . .
H64 H 0.4130 0.9788 0.3921 0.053 Uiso 1 1 calc R . .
C65 C 0.37034(16) 1.00846(11) 0.27625(19) 0.0465(6) Uani 1 1 d . . .
C66 C 0.40198(16) 1.01232(12) 0.19962(18) 0.0458(6) Uani 1 1 d . . .
H66 H 0.3628 1.0307 0.1554 0.055 Uiso 1 1 calc R . .
C67 C 0.48826(16) 0.99050(12) 0.18462(15) 0.0401(5) Uani 1 1 d . . .
H67 H 0.5060 0.9941 0.1309 0.048 Uiso 1 1 calc R . .
C68 C 0.1692(3) 1.0135(2) 0.2084(4) 0.1111(18) Uani 1 1 d . . .
H68A H 0.1861 1.0319 0.1571 0.167 Uiso 1 1 calc R . .
H68B H 0.1086 1.0299 0.2178 0.167 Uiso 1 1 calc R . .
H68C H 0.1678 0.9650 0.2050 0.167 Uiso 1 1 calc R . .
C69 C 0.2575(3) 1.1299(2) 0.2961(5) 0.140(3) Uani 1 1 d . . .
H69A H 0.2799 1.1459 0.2457 0.211 Uiso 1 1 calc R . .
H69B H 0.2982 1.1455 0.3436 0.211 Uiso 1 1 calc R . .
H69C H 0.1957 1.1469 0.2992 0.211 Uiso 1 1 calc R . .
C70 C 0.2211(3) 1.0033(3) 0.3902(4) 0.140(2) Uani 1 1 d . . .
H70A H 0.2215 0.9549 0.3860 0.209 Uiso 1 1 calc R . .
H70B H 0.1595 1.0185 0.3980 0.209 Uiso 1 1 calc R . .
H70C H 0.2641 1.0173 0.4370 0.209 Uiso 1 1 calc R . .
C71 C 0.64387(14) 0.88411(11) 0.15667(13) 0.0329(4) Uani 1 1 d . . .
C72 C 0.56399(18) 0.84635(15) 0.13612(17) 0.0517(6) Uani 1 1 d . . .
H72 H 0.5129 0.8539 0.1654 0.062 Uiso 1 1 calc R . .
C73 C 0.5569(2) 0.79888(15) 0.07531(18) 0.0566(7) Uani 1 1 d . . .
H73 H 0.5005 0.7761 0.0630 0.068 Uiso 1 1 calc R . .
C74 C 0.62973(17) 0.78304(12) 0.03116(13) 0.0417(5) Uani 1 1 d . . .
C75 C 0.70968(18) 0.81833(13) 0.05285(15) 0.0463(6) Uani 1 1 d . . .
H75 H 0.7619 0.8090 0.0258 0.056 Uiso 1 1 calc R . .
C76 C 0.71526(17) 0.86698(13) 0.11318(14) 0.0426(5) Uani 1 1 d . . .
H76 H 0.7716 0.8898 0.1252 0.051 Uiso 1 1 calc R . .
C77 C 0.5179(3) 0.6717(2) -0.0560(3) 0.1135(17) Uani 1 1 d . . .
H77A H 0.5155 0.6392 -0.1006 0.170 Uiso 1 1 calc R . .
H77B H 0.4648 0.7012 -0.0651 0.170 Uiso 1 1 calc R . .
H77C H 0.5171 0.6486 -0.0036 0.170 Uiso 1 1 calc R . .
C78 C 0.7271(3) 0.6674(2) -0.0380(3) 0.1128(19) Uani 1 1 d . . .
H78A H 0.7247 0.6342 -0.0818 0.169 Uiso 1 1 calc R . .
H78B H 0.7294 0.6450 0.0152 0.169 Uiso 1 1 calc R . .
H78C H 0.7817 0.6949 -0.0392 0.169 Uiso 1 1 calc R . .
C79 C 0.6207(3) 0.7644(2) -0.1548(2) 0.1001(15) Uani 1 1 d . . .
H79A H 0.6171 0.7316 -0.1991 0.150 Uiso 1 1 calc R . .
H79B H 0.6765 0.7907 -0.1555 0.150 Uiso 1 1 calc R . .
H79C H 0.5672 0.7936 -0.1627 0.150 Uiso 1 1 calc R . .
C80 C 0.71625(15) 1.00289(11) 0.21238(12) 0.0320(4) Uani 1 1 d . . .
C81 C 0.81144(15) 0.99521(12) 0.21100(14) 0.0371(5) Uani 1 1 d . . .
H81 H 0.8376 0.9526 0.2215 0.045 Uiso 1 1 calc R . .
C82 C 0.86867(16) 1.04753(12) 0.19491(14) 0.0391(5) Uani 1 1 d . . .
H82 H 0.9322 1.0394 0.1944 0.047 Uiso 1 1 calc R . .
C83 C 0.83513(16) 1.11120(11) 0.17961(13) 0.0380(5) Uani 1 1 d . . .
C84 C 0.74144(17) 1.11999(12) 0.18215(14) 0.0401(5) Uani 1 1 d . . .
H84 H 0.7160 1.1630 0.1732 0.048 Uiso 1 1 calc R . .
C85 C 0.68369(16) 1.06713(11) 0.19755(13) 0.0362(5) Uani 1 1 d . . .
H85 H 0.6202 1.0755 0.1979 0.043 Uiso 1 1 calc R . .
C86 C 1.0037(3) 1.1874(2) 0.2493(3) 0.1015(15) Uani 1 1 d . . .
H86A H 1.0453 1.2239 0.2401 0.152 Uiso 1 1 calc R . .
H86B H 1.0383 1.1459 0.2558 0.152 Uiso 1 1 calc R . .
H86C H 0.9747 1.1961 0.2990 0.152 Uiso 1 1 calc R . .
C87 C 0.9675(3) 1.1614(2) 0.0651(2) 0.0838(10) Uani 1 1 d . . .
H87A H 0.9200 1.1580 0.0183 0.126 Uiso 1 1 calc R . .
H87B H 1.0006 1.1193 0.0721 0.126 Uiso 1 1 calc R . .
H87C H 1.0103 1.1969 0.0550 0.126 Uiso 1 1 calc R . .
C88 C 0.8522(3) 1.26130(17) 0.1494(2) 0.0750(10) Uani 1 1 d . . .
H88A H 0.8024 1.2586 0.1045 0.113 Uiso 1 1 calc R . .
H88B H 0.8949 1.2964 0.1376 0.113 Uiso 1 1 calc R . .
H88C H 0.8270 1.2714 0.2007 0.113 Uiso 1 1 calc R . .
B B 0.65235(15) 0.93895(12) 0.23267(14) 0.0299(5) Uani 1 1 d . . .

loop_
_atom_site_aniso_label
_atom_site_aniso_U_11
_atom_site_aniso_U_22
_atom_site_aniso_U_33
_atom_site_aniso_U_23
_atom_site_aniso_U_13
_atom_site_aniso_U_12
Rh 0.03496(8) 0.02784(8) 0.03168(7) 0.00289(7) 0.00862(5) 0.00010(7)
P1 0.0338(3) 0.0313(3) 0.0255(2) 0.0001(2) 0.0053(2) -0.0015(2)
P2 0.0346(3) 0.0386(3) 0.0352(3) 0.0047(2) 0.0094(2) 0.0011(2)
P3 0.0489(3) 0.0317(3) 0.0568(4) 0.0103(3) 0.0216(3) 0.0068(3)
P4 0.0413(3) 0.0289(3) 0.0347(3) -0.0006(2) 0.0062(2) -0.0043(2)
C1 0.0428(13) 0.0316(12) 0.0504(14) -0.0023(10) 0.0095(10) -0.0071(10)
C2 0.0359(12) 0.0452(14) 0.0456(13) -0.0029(11) 0.0050(10) -0.0065(10)
C3 0.081(2) 0.0302(12) 0.0413(13) -0.0007(10) 0.0175(13) 0.0007(12)
C4 0.0642(16) 0.0324(12) 0.0355(12) -0.0007(9) -0.0024(11) -0.0056(11)
C5 0.0460(13) 0.0289(11) 0.0299(10) -0.0029(8) -0.0004(9) 0.0016(9)
C6 0.0436(13) 0.0410(13) 0.0443(13) -0.0010(10) 0.0001(10) 0.0053(10)
C7 0.0540(16) 0.0649(19) 0.0691(19) -0.0015(15) 0.0035(14) 0.0173(14)
C8 0.083(2) 0.0552(18) 0.0578(18) -0.0034(14) -0.0176(17) 0.0302(16)
C9 0.103(3) 0.0513(17) 0.0326(13) 0.0027(11) 0.0001(14) 0.0291(16)
C10 0.0698(17) 0.0346(12) 0.0330(11) -0.0013(9) 0.0073(11) 0.0090(11)
C11 0.0411(12) 0.0469(13) 0.0269(10) -0.0034(9) 0.0029(9) -0.0063(10)
C12 0.075(2) 0.0655(18) 0.0366(14) 0.0058(12) 0.0026(13) -0.0183(15)
C13 0.127(3) 0.091(3) 0.0298(14) 0.0113(16) 0.0025(17) -0.030(2)
C14 0.110(3) 0.111(3) 0.0300(14) -0.0123(17) 0.0132(16) -0.027(2)
C15 0.080(2) 0.096(3) 0.0432(16) -0.0328(18) 0.0096(15) -0.0036(19)
C16 0.0628(17) 0.0572(16) 0.0362(13) -0.0128(12) 0.0006(12) -0.0017(13)
C17 0.0432(12) 0.0387(13) 0.0375(12) 0.0079(9) 0.0130(10) 0.0047(9)
C18 0.0524(15) 0.0650(18) 0.0551(16) 0.0125(13) 0.0184(13) -0.0033(13)
C19 0.0581(17) 0.0702(19) 0.0638(18) 0.0151(15) 0.0274(15) -0.0038(15)
C20 0.077(2) 0.0642(19) 0.0510(16) 0.0190(14) 0.0301(15) 0.0175(15)
C21 0.076(2) 0.0673(19) 0.0390(14) -0.0005(12) 0.0130(13) 0.0101(15)
C22 0.0581(15) 0.0459(14) 0.0399(13) 0.0015(11) 0.0111(11) 0.0012(12)
C23 0.0373(10) 0.0518(13) 0.0542(13) 0.0185(15) 0.0096(9) 0.0031(13)
C24 0.0554(16) 0.0674(19) 0.0675(18) 0.0244(15) 0.0257(14) 0.0161(14)
C25 0.0552(19) 0.086(3) 0.123(3) 0.041(2) 0.041(2) 0.0268(18)
C26 0.0452(17) 0.108(3) 0.100(3) 0.057(2) 0.0042(18) 0.0095(18)
C27 0.0455(16) 0.114(3) 0.074(2) 0.035(2) -0.0065(15) -0.0015(18)
C28 0.0457(12) 0.0754(18) 0.0530(13) 0.0139(17) 0.0052(11) -0.0004(16)
C29A 0.045(3) 0.036(3) 0.082(5) 0.004(3) 0.022(4) 0.003(2)
C30A 0.074(5) 0.065(4) 0.076(5) -0.001(4) 0.032(4) 0.011(3)
C31A 0.113(7) 0.077(5) 0.116(8) 0.007(5) 0.058(6) 0.040(5)
C32A 0.089(6) 0.062(5) 0.199(14) -0.010(7) 0.089(8) 0.014(5)
C33A 0.051(4) 0.050(4) 0.170(11) 0.015(5) 0.029(6) 0.002(3)
C34A 0.046(3) 0.049(4) 0.109(7) 0.016(4) 0.016(4) 0.000(3)
C29B 0.043(4) 0.028(3) 0.041(4) 0.009(3) 0.018(3) 0.008(3)
C30B 0.060(4) 0.050(4) 0.045(4) 0.001(3) 0.016(3) 0.003(3)
C31B 0.069(5) 0.057(5) 0.075(5) -0.004(4) 0.042(4) 0.006(4)
C32B 0.067(5) 0.060(4) 0.086(6) 0.008(4) 0.039(5) 0.018(4)
C33B 0.067(5) 0.079(5) 0.086(6) 0.029(5) 0.026(4) 0.028(4)
C34B 0.054(4) 0.070(5) 0.055(4) 0.026(4) 0.020(3) 0.023(3)
C35A 0.024(3) 0.026(4) 0.045(3) -0.002(2) -0.003(3) 0.000(3)
C36A 0.040(5) 0.024(3) 0.032(3) 0.007(3) 0.009(3) 0.000(3)
C37A 0.047(5) 0.040(3) 0.044(4) 0.004(3) 0.008(3) -0.009(3)
C38A 0.078(6) 0.057(4) 0.036(4) 0.011(3) -0.022(4) -0.019(4)
C39A 0.076(6) 0.071(5) 0.060(5) 0.008(4) -0.020(4) -0.028(4)
C40A 0.057(4) 0.051(4) 0.049(4) 0.011(3) -0.019(3) -0.033(4)
C35B 0.049(5) 0.024(4) 0.048(5) 0.005(3) 0.008(3) 0.006(3)
C36B 0.046(7) 0.051(7) 0.072(9) -0.007(5) -0.002(6) -0.014(5)
C37B 0.042(5) 0.061(7) 0.053(6) 0.015(5) -0.004(4) -0.019(5)
C38B 0.073(7) 0.096(8) 0.041(4) 0.025(5) -0.001(4) -0.034(6)
C39B 0.096(8) 0.085(7) 0.041(4) 0.007(4) -0.012(4) -0.035(6)
C40B 0.070(6) 0.057(5) 0.041(4) 0.004(3) 0.007(3) -0.012(4)
C41 0.0393(11) 0.0379(11) 0.0374(11) 0.0024(9) 0.0038(9) 0.0021(9)
C42 0.0622(16) 0.0336(12) 0.0454(13) 0.0020(10) 0.0047(12) -0.0021(11)
C43 0.0633(17) 0.0468(15) 0.0491(15) 0.0177(12) 0.0041(13) 0.0012(13)
C44 0.0599(15) 0.100(2) 0.0350(12) 0.0135(16) -0.0072(11) -0.0142(19)
C45 0.080(2) 0.106(3) 0.0425(14) 0.0110(16) -0.0154(15) -0.048(2)
C46 0.0559(16) 0.0721(19) 0.0384(13) 0.0072(12) -0.0015(12) -0.0230(14)
C47 0.0434(12) 0.0395(13) 0.0705(15) -0.0099(14) 0.0214(11) -0.0131(12)
C48 0.0456(15) 0.0557(17) 0.088(2) -0.0189(15) 0.0126(15) -0.0032(12)
C49 0.0481(18) 0.064(2) 0.160(4) -0.029(2) 0.019(2) -0.0003(16)
C50 0.073(3) 0.074(3) 0.171(5) -0.023(3) 0.064(3) -0.005(2)
C51 0.114(3) 0.091(3) 0.117(3) -0.019(3) 0.087(3) -0.017(3)
C52 0.0732(19) 0.061(2) 0.0755(19) -0.0126(15) 0.0386(16) -0.0128(15)
Si1 0.0491(4) 0.0404(3) 0.0320(3) 0.0057(3) 0.0000(3) 0.0053(3)
Si2 0.0379(4) 0.0456(5) 0.1392(9) 0.0018(5) 0.0330(5) 0.0031(3)
Si3 0.0649(5) 0.0621(5) 0.0504(4) -0.0255(4) -0.0101(4) 0.0089(4)
Si4 0.0529(4) 0.0448(4) 0.0512(4) 0.0073(3) -0.0030(3) -0.0102(3)
C53 0.0282(9) 0.0334(11) 0.0275(10) 0.0001(8) 0.0025(8) 0.0028(8)
C54 0.0378(12) 0.0384(12) 0.0354(11) -0.0005(9) -0.0009(9) 0.0000(9)
C55 0.0443(13) 0.0360(12) 0.0395(12) 0.0071(10) 0.0014(10) 0.0017(10)
C56 0.0331(11) 0.0365(12) 0.0349(11) 0.0061(9) 0.0011(9) 0.0029(9)
C57 0.0384(11) 0.0408(12) 0.0246(10) -0.0026(8) 0.0001(8) 0.0005(9)
C58 0.0398(11) 0.0325(11) 0.0302(10) -0.0009(8) 0.0008(9) 0.0054(9)
C59 0.094(2) 0.0535(17) 0.0494(15) -0.0003(13) -0.0075(16) 0.0244(16)
C60 0.0497(15) 0.0612(17) 0.0419(13) 0.0029(12) -0.0053(11) 0.0018(12)
C61 0.0639(18) 0.0520(16) 0.0500(15) 0.0139(12) 0.0131(13) -0.0029(13)
C62 0.0300(10) 0.0316(11) 0.0349(11) -0.0003(8) 0.0033(8) 0.0027(8)
C63 0.0431(12) 0.0365(12) 0.0382(12) -0.0006(9) 0.0096(10) 0.0027(10)
C64 0.0421(13) 0.0374(13) 0.0554(15) -0.0050(11) 0.0206(11) -0.0027(10)
C65 0.0338(12) 0.0278(12) 0.0799(18) -0.0062(12) 0.0153(12) -0.0003(9)
C66 0.0327(11) 0.0371(13) 0.0661(16) 0.0095(11) -0.0004(11) 0.0043(9)
C67 0.0343(11) 0.0410(13) 0.0442(13) 0.0017(10) 0.0011(10) 0.0004(9)
C68 0.0458(19) 0.079(3) 0.206(6) -0.001(3) 0.003(3) 0.0104(17)
C69 0.077(3) 0.058(2) 0.296(9) -0.037(4) 0.065(4) 0.007(2)
C70 0.094(3) 0.153(5) 0.194(6) 0.011(4) 0.113(4) 0.016(3)
C71 0.0338(10) 0.0352(11) 0.0290(10) 0.0040(8) -0.0003(8) 0.0021(8)
C72 0.0416(14) 0.0563(16) 0.0579(16) -0.0190(13) 0.0089(12) -0.0073(11)
C73 0.0509(15) 0.0570(17) 0.0612(17) -0.0222(14) 0.0037(13) -0.0137(13)
C74 0.0518(14) 0.0415(13) 0.0296(11) -0.0051(9) -0.0054(10) 0.0075(10)
C75 0.0489(14) 0.0517(15) 0.0402(12) -0.0107(11) 0.0130(11) 0.0033(11)
C76 0.0409(12) 0.0518(14) 0.0366(12) -0.0085(10) 0.0107(10) -0.0046(10)
C77 0.109(3) 0.098(3) 0.130(4) -0.065(3) 0.001(3) -0.032(3)
C78 0.119(3) 0.099(3) 0.108(3) -0.062(3) -0.038(3) 0.060(3)
C79 0.129(4) 0.123(3) 0.0447(18) -0.027(2) -0.007(2) 0.035(3)
C80 0.0368(11) 0.0334(11) 0.0248(10) -0.0022(8) -0.0009(8) 0.0015(9)
C81 0.0373(11) 0.0380(12) 0.0352(11) 0.0022(9) 0.0011(9) 0.0017(9)
C82 0.0334(11) 0.0457(13) 0.0372(11) 0.0008(10) 0.0008(9) 0.0001(10)
C83 0.0438(12) 0.0397(13) 0.0284(10) 0.0027(9) -0.0044(9) -0.0089(10)
C84 0.0473(13) 0.0322(12) 0.0388(12) -0.0016(9) -0.0035(10) 0.0024(10)
C85 0.0345(11) 0.0399(12) 0.0329(10) -0.0040(9) -0.0015(9) 0.0058(9)
C86 0.090(3) 0.087(3) 0.114(3) 0.023(2) -0.045(2) -0.046(2)
C87 0.083(2) 0.075(2) 0.103(3) 0.016(2) 0.049(2) 0.002(2)
C88 0.107(3) 0.0517(18) 0.070(2) 0.0091(16) 0.026(2) 0.0006(18)
B 0.0279(10) 0.0330(12) 0.0290(11) -0.0004(9) 0.0043(9) 0.0024(9)

loop_
_atom_type_symbol
_atom_type_description
_atom_type_scat_dispersion_real
_atom_type_scat_dispersion_imag
_atom_type_scat_source
C C 0.0033 0.0016 'International Tables Vol C Tables 4.2.6.8 and 6.1.1.4'
H H 0.0000 0.0000 'International Tables Vol C Tables 4.2.6.8 and 6.1.1.4'
B B 0.0013 0.0007 'International Tables Vol C Tables 4.2.6.8 and 6.1.1.4'
P P 0.1023 0.0942 'International Tables Vol C Tables 4.2.6.8 and 6.1.1.4'
Rh Rh -1.1178 0.9187 'International Tables Vol C Tables 4.2.6.8 and 6.1.1.4'
Si Si 0.0817 0.0704 'International Tables Vol C Tables 4.2.6.8 and 6.1.1.4'

loop_
_geom_angle_atom_site_label_1
_geom_angle_atom_site_label_2
_geom_angle_atom_site_label_3
_geom_angle
P3 Rh P4 83.55(2)
P3 Rh P1 163.09(2)
P4 Rh P1 98.68(2)
P3 Rh P2 99.07(2)
P4 Rh P2 162.99(2)
P1 Rh P2 83.74(2)
C5 P1 C11 103.60(11)
C5 P1 C1 102.79(11)
C11 P1 C1 100.92(11)
C5 P1 Rh 126.95(7)
C11 P1 Rh 110.48(8)
C1 P1 Rh 108.98(8)
C23 P2 C17 102.73(11)
C23 P2 C2 102.93(13)
C17 P2 C2 101.86(11)
C23 P2 Rh 127.38(9)
C17 P2 Rh 110.27(8)
C2 P2 Rh 108.74(8)
C35A P3 C29A 109.1(4)
C35A P3 C3 102.6(3)
C29A P3 C3 94.4(2)
C35A P3 C29B 92.7(4)
C29A P3 C29B 21.1(2)
C3 P3 C29B 111.6(2)
C35A P3 C35B 9.6(6)
C29A P3 C35B 117.1(4)
C3 P3 C35B 106.3(4)
C29B P3 C35B 99.2(4)
C35A P3 Rh 112.8(3)
C29A P3 Rh 124.80(19)
C3 P3 Rh 109.33(9)
C29B P3 Rh 124.72(18)
C35B P3 Rh 103.2(3)
C41 P4 C47 104.49(12)
C41 P4 C4 103.95(11)
C47 P4 C4 101.59(13)
C41 P4 Rh 108.67(8)
C47 P4 Rh 126.10(9)
C4 P4 Rh 109.89(9)
C2 C1 P1 107.49(16)
C2 C1 H1A 110.2
P1 C1 H1A 110.2
C2 C1 H1B 110.2
P1 C1 H1B 110.2
H1A C1 H1B 108.5
C1 C2 P2 107.74(16)
C1 C2 H2A 110.2
P2 C2 H2A 110.2
C1 C2 H2B 110.2
P2 C2 H2B 110.2
H2A C2 H2B 108.5
C4 C3 P3 108.55(17)
C4 C3 H3A 110.0
P3 C3 H3A 110.0
C4 C3 H3B 110.0
P3 C3 H3B 110.0
H3A C3 H3B 108.4
C3 C4 P4 108.77(18)
C3 C4 H4A 109.9
P4 C4 H4A 109.9
C3 C4 H4B 109.9
P4 C4 H4B 109.9
H4A C4 H4B 108.3
C6 C5 C10 118.8(2)
C6 C5 P1 120.69(18)
C10 C5 P1 120.50(19)
C7 C6 C5 121.0(3)
C7 C6 H6 119.5
C5 C6 H6 119.5
C6 C7 C8 119.4(3)
C6 C7 H7 120.3
C8 C7 H7 120.3
C9 C8 C7 120.3(3)
C9 C8 H8 119.9
C7 C8 H8 119.9
C8 C9 C10 120.8(3)
C8 C9 H9 119.6
C10 C9 H9 119.6
C5 C10 C9 119.7(3)
C5 C10 H10 120.1
C9 C10 H10 120.1
C12 C11 C16 119.8(2)
C12 C11 P1 120.0(2)
C16 C11 P1 120.1(2)
C11 C12 C13 119.1(3)
C11 C12 H12 120.4
C13 C12 H12 120.4
C14 C13 C12 121.3(3)
C14 C13 H13 119.3
C12 C13 H13 119.3
C15 C14 C13 120.0(3)
C15 C14 H14 120.0
C13 C14 H14 120.0
C14 C15 C16 120.8(3)
C14 C15 H15 119.6
C16 C15 H15 119.6
C11 C16 C15 119.0(3)
C11 C16 H16 120.5
C15 C16 H16 120.5
C22 C17 C18 119.0(2)
C22 C17 P2 120.43(19)
C18 C17 P2 120.5(2)
C17 C18 C19 119.8(3)
C17 C18 H18 120.1
C19 C18 H18 120.1
C20 C19 C18 121.0(3)
C20 C19 H19 119.5
C18 C19 H19 119.5
C19 C20 C21 120.2(3)
C19 C20 H20 119.9
C21 C20 H20 119.9
C20 C21 C22 119.7(3)
C20 C21 H21 120.2
C22 C21 H21 120.2
C17 C22 C21 120.4(3)
C17 C22 H22 119.8
C21 C22 H22 119.8
C24 C23 C28 118.9(2)
C24 C23 P2 121.0(2)
C28 C23 P2 120.1(2)
C23 C24 C25 120.7(3)
C23 C24 H24 119.6
C25 C24 H24 119.6
C26 C25 C24 119.9(3)
C26 C25 H25 120.0
C24 C25 H25 120.0
C27 C26 C25 120.0(3)
C27 C26 H26 120.0
C25 C26 H26 120.0
C26 C27 C28 121.0(3)
C26 C27 H27 119.5
C28 C27 H27 119.5
C27 C28 C23 119.5(3)
C27 C28 H28 120.3
C23 C28 H28 120.3
C30A C29A C34A 120.0(6)
C30A C29A P3 121.7(5)
C34A C29A P3 118.2(5)
C29A C30A C31A 119.4(7)
C29A C30A H30A 120.3
C31A C30A H30A 120.3
C32A C31A C30A 120.4(7)
C32A C31A H31A 119.8
C30A C31A H31A 119.8
C33A C32A C31A 120.3(6)
C33A C32A H32A 119.9
C31A C32A H32A 119.9
C32A C33A C34A 120.0(7)
C32A C33A H33A 120.0
C34A C33A H33A 120.0
C33A C34A C29A 120.0(7)
C33A C34A H34A 120.0
C29A C34A H34A 120.0
C30B C29B C34B 119.0(5)
C30B C29B P3 115.6(4)
C34B C29B P3 125.2(4)
C29B C30B C31B 120.8(6)
C29B C30B H30B 119.6
C31B C30B H30B 119.6
C32B C31B C30B 119.4(6)
C32B C31B H31B 120.3
C30B C31B H31B 120.3
C33B C32B C31B 119.4(6)
C33B C32B H32B 120.3
C31B C32B H32B 120.3
C32B C33B C34B 122.1(6)
C32B C33B H33B 118.9
C34B C33B H33B 118.9
C33B C34B C29B 119.2(6)
C33B C34B H34B 120.4
C29B C34B H34B 120.4
C40A C35A C36A 118.4(6)
C40A C35A P3 113.6(6)
C36A C35A P3 128.0(5)
C37A C36A C35A 120.4(6)
C37A C36A H36A 119.8
C35A C36A H36A 119.8
C38A C37A C36A 119.9(6)
C38A C37A H37A 120.0
C36A C37A H37A 120.0
C39A C38A C37A 119.9(6)
C39A C38A H38A 120.1
C37A C38A H38A 120.1
C38A C39A C40A 121.0(6)
C38A C39A H39A 119.5
C40A C39A H39A 119.5
C39A C40A C35A 120.4(6)
C39A C40A H40A 119.8
C35A C40A H40A 119.8
C40B C35B C36B 118.3(7)
C40B C35B P3 123.2(8)
C36B C35B P3 118.5(8)
C37B C36B C35B 120.6(8)
C37B C36B H36B 119.7
C35B C36B H36B 119.7
C38B C37B C36B 120.2(7)
C38B C37B H37B 119.9
C36B C37B H37B 119.9
C39B C38B C37B 119.1(7)
C39B C38B H38B 120.5
C37B C38B H38B 120.5
C38B C39B C40B 121.8(7)
C38B C39B H39B 119.1
C40B C39B H39B 119.1
C39B C40B C35B 120.0(7)
C39B C40B H40B 120.0
C35B C40B H40B 120.0
C46 C41 C42 118.7(2)
C46 C41 P4 122.38(19)
C42 C41 P4 118.94(19)
C43 C42 C41 121.3(2)
C43 C42 H42 119.3
C41 C42 H42 119.3
C42 C43 C44 119.5(3)
C42 C43 H43 120.2
C44 C43 H43 120.2
C45 C44 C43 120.0(2)
C45 C44 H44 120.0
C43 C44 H44 120.0
C44 C45 C46 120.7(3)
C44 C45 H45 119.6
C46 C45 H45 119.6
C41 C46 C45 119.7(3)
C41 C46 H46 120.1
C45 C46 H46 120.1
C48 C47 C52 119.9(3)
C48 C47 P4 123.0(2)
C52 C47 P4 117.1(2)
C47 C48 C49 120.3(4)
C47 C48 H48 119.8
C49 C48 H48 119.8
C50 C49 C48 120.4(4)
C50 C49 H49 119.8
C48 C49 H49 119.8
C49 C50 C51 119.8(4)
C49 C50 H50 120.1
C51 C50 H50 120.1
C50 C51 C52 120.4(4)
C50 C51 H51 119.8
C52 C51 H51 119.8
C47 C52 C51 119.1(4)
C47 C52 H52 120.5
C51 C52 H52 120.5
C61 Si1 C56 109.47(12)
C61 Si1 C60 106.92(14)
C56 Si1 C60 111.08(12)
C61 Si1 C59 111.54(16)
C56 Si1 C59 107.48(12)
C60 Si1 C59 110.39(15)
C69 Si2 C70 113.7(3)
C69 Si2 C65 108.80(16)
C70 Si2 C65 110.54(19)
C69 Si2 C68 107.1(3)
C70 Si2 C68 107.8(3)
C65 Si2 C68 108.77(18)
C77 Si3 C78 111.8(2)
C77 Si3 C74 110.46(17)
C78 Si3 C74 108.27(14)
C77 Si3 C79 107.7(2)
C78 Si3 C79 109.0(2)
C74 Si3 C79 109.67(16)
C87 Si4 C88 110.75(17)
C87 Si4 C83 108.92(15)
C88 Si4 C83 111.43(15)
C87 Si4 C86 110.0(2)
C88 Si4 C86 107.3(2)
C83 Si4 C86 108.37(14)
C54 C53 C58 114.75(19)
C54 C53 B 123.96(18)
C58 C53 B 121.16(18)
C55 C54 C53 122.4(2)
C55 C54 H54 118.8
C53 C54 H54 118.8
C54 C55 C56 122.5(2)
C54 C55 H55 118.8
C56 C55 H55 118.8
C55 C56 C57 115.53(19)
C55 C56 Si1 121.19(17)
C57 C56 Si1 123.27(17)
C58 C57 C56 121.5(2)
C58 C57 H57 119.2
C56 C57 H57 119.2
C57 C58 C53 123.3(2)
C57 C58 H58 118.4
C53 C58 H58 118.4
Si1 C59 H59A 109.5
Si1 C59 H59B 109.5
H59A C59 H59B 109.5
Si1 C59 H59C 109.5
H59A C59 H59C 109.5
H59B C59 H59C 109.5
Si1 C60 H60A 109.5
Si1 C60 H60B 109.5
H60A C60 H60B 109.5
Si1 C60 H60C 109.5
H60A C60 H60C 109.5
H60B C60 H60C 109.5
Si1 C61 H61A 109.5
Si1 C61 H61B 109.5
H61A C61 H61B 109.5
Si1 C61 H61C 109.5
H61A C61 H61C 109.5
H61B C61 H61C 109.5
C63 C62 C67 115.5(2)
C63 C62 B 122.26(19)
C67 C62 B 122.2(2)
C64 C63 C62 122.5(2)
C64 C63 H63 118.7
C62 C63 H63 118.7
C65 C64 C63 122.0(2)
C65 C64 H64 119.0
C63 C64 H64 119.0
C64 C65 C66 115.7(2)
C64 C65 Si2 121.6(2)
C66 C65 Si2 122.6(2)
C67 C66 C65 123.2(2)
C67 C66 H66 118.4
C65 C66 H66 118.4
C66 C67 C62 121.0(2)
C66 C67 H67 119.5
C62 C67 H67 119.5
Si2 C68 H68A 109.5
Si2 C68 H68B 109.5
H68A C68 H68B 109.5
Si2 C68 H68C 109.5
H68A C68 H68C 109.5
H68B C68 H68C 109.5
Si2 C69 H69A 109.5
Si2 C69 H69B 109.5
H69A C69 H69B 109.5
Si2 C69 H69C 109.5
H69A C69 H69C 109.5
H69B C69 H69C 109.5
Si2 C70 H70A 109.5
Si2 C70 H70B 109.5
H70A C70 H70B 109.5
Si2 C70 H70C 109.5
H70A C70 H70C 109.5
H70B C70 H70C 109.5
C76 C71 C72 113.9(2)
C76 C71 B 123.98(19)
C72 C71 B 121.9(2)
C73 C72 C71 122.8(2)
C73 C72 H72 118.6
C71 C72 H72 118.6
C72 C73 C74 122.3(2)
C72 C73 H73 118.8
C74 C73 H73 118.8
C75 C74 C73 115.4(2)
C75 C74 Si3 120.44(19)
C73 C74 Si3 124.17(19)
C74 C75 C76 121.6(2)
C74 C75 H75 119.2
C76 C75 H75 119.2
C71 C76 C75 124.0(2)
C71 C76 H76 118.0
C75 C76 H76 118.0
Si3 C77 H77A 109.5
Si3 C77 H77B 109.5
H77A C77 H77B 109.5
Si3 C77 H77C 109.5
H77A C77 H77C 109.5
H77B C77 H77C 109.5
Si3 C78 H78A 109.5
Si3 C78 H78B 109.5
H78A C78 H78B 109.5
Si3 C78 H78C 109.5
H78A C78 H78C 109.5
H78B C78 H78C 109.5
Si3 C79 H79A 109.5
Si3 C79 H79B 109.5
H79A C79 H79B 109.5
Si3 C79 H79C 109.5
H79A C79 H79C 109.5
H79B C79 H79C 109.5
C85 C80 C81 114.9(2)
C85 C80 B 124.67(19)
C81 C80 B 120.42(19)
C82 C81 C80 122.8(2)
C82 C81 H81 118.6
C80 C81 H81 118.6
C83 C82 C81 121.6(2)
C83 C82 H82 119.2
C81 C82 H82 119.2
C82 C83 C84 116.4(2)
C82 C83 Si4 120.58(18)
C84 C83 Si4 123.04(18)
C83 C84 C85 122.0(2)
C83 C84 H84 119.0
C85 C84 H84 119.0
C80 C85 C84 122.3(2)
C80 C85 H85 118.8
C84 C85 H85 118.9
Si4 C86 H86A 109.5
Si4 C86 H86B 109.5
H86A C86 H86B 109.5
Si4 C86 H86C 109.5
H86A C86 H86C 109.5
H86B C86 H86C 109.5
Si4 C87 H87A 109.5
Si4 C87 H87B 109.5
H87A C87 H87B 109.5
Si4 C87 H87C 109.5
H87A C87 H87C 109.5
H87B C87 H87C 109.5
Si4 C88 H88A 109.5
Si4 C88 H88B 109.5
H88A C88 H88B 109.5
Si4 C88 H88C 109.5
H88A C88 H88C 109.5
H88B C88 H88C 109.5
C62 B C53 109.03(17)
C62 B C80 110.76(17)
C53 B C80 108.02(16)
C62 B C71 108.75(17)
C53 B C71 108.89(17)
C80 B C71 111.35(16)

loop_
_geom_bond_atom_site_label_1
_geom_bond_atom_site_label_2
_geom_bond_distance
Rh P3 2.2832(6)
Rh P4 2.2956(6)
Rh P1 2.2979(6)
Rh P2 2.2997(6)
P1 C5 1.821(2)
P1 C11 1.823(2)
P1 C1 1.857(2)
P2 C23 1.832(2)
P2 C17 1.835(2)
P2 C2 1.842(3)
P3 C35A 1.747(9)
P3 C29A 1.825(6)
P3 C3 1.844(3)
P3 C29B 1.874(6)
P3 C35B 1.926(10)
P4 C41 1.830(2)
P4 C47 1.833(3)
P4 C4 1.842(2)
C1 C2 1.533(4)
C1 H1A 0.9900
C1 H1B 0.9900
C2 H2A 0.9900
C2 H2B 0.9900
C3 C4 1.518(4)
C3 H3A 0.9900
C3 H3B 0.9900
C4 H4A 0.9900
C4 H4B 0.9900
C5 C6 1.392(4)
C5 C10 1.395(3)
C6 C7 1.378(4)
C6 H6 0.9500
C7 C8 1.400(5)
C7 H7 0.9500
C8 C9 1.354(5)
C8 H8 0.9500
C9 C10 1.397(4)
C9 H9 0.9500
C10 H10 0.9500
C11 C12 1.390(4)
C11 C16 1.402(4)
C12 C13 1.396(4)
C12 H12 0.9500
C13 C14 1.366(6)
C13 H13 0.9500
C14 C15 1.364(6)
C14 H14 0.9500
C15 C16 1.406(4)
C15 H15 0.9500
C16 H16 0.9500
C17 C22 1.381(4)
C17 C18 1.392(4)
C18 C19 1.397(4)
C18 H18 0.9500
C19 C20 1.344(5)
C19 H19 0.9500
C20 C21 1.390(5)
C20 H20 0.9500
C21 C22 1.395(4)
C21 H21 0.9500
C22 H22 0.9500
C23 C24 1.373(4)
C23 C28 1.395(4)
C24 C25 1.397(5)
C24 H24 0.9500
C25 C26 1.367(6)
C25 H25 0.9500
C26 C27 1.362(6)
C26 H26 0.9500
C27 C28 1.391(4)
C27 H27 0.9500
C28 H28 0.9500
C29A C30A 1.380(7)
C29A C34A 1.391(7)
C30A C31A 1.385(6)
C30A H30A 0.9500
C31A C32A 1.384(8)
C31A H31A 0.9500
C32A C33A 1.363(8)
C32A H32A 0.9500
C33A C34A 1.388(7)
C33A H33A 0.9500
C34A H34A 0.9500
C29B C30B 1.386(6)
C29B C34B 1.390(6)
C30B C31B 1.392(7)
C30B H30B 0.9500
C31B C32B 1.389(8)
C31B H31B 0.9500
C32B C33B 1.353(8)
C32B H32B 0.9500
C33B C34B 1.384(7)
C33B H33B 0.9500
C34B H34B 0.9500
C35A C40A 1.387(6)
C35A C36A 1.391(6)
C36A C37A 1.383(6)
C36A H36A 0.9500
C37A C38A 1.382(6)
C37A H37A 0.9500
C38A C39A 1.353(7)
C38A H38A 0.9500
C39A C40A 1.377(6)
C39A H39A 0.9500
C40A H40A 0.9500
C35B C40B 1.388(7)
C35B C36B 1.391(7)
C36B C37B 1.382(7)
C36B H36B 0.9500
C37B C38B 1.381(7)
C37B H37B 0.9500
C38B C39B 1.356(7)
C38B H38B 0.9500
C39B C40B 1.378(7)
C39B H39B 0.9500
C40B H40B 0.9500
C41 C46 1.381(4)
C41 C42 1.391(3)
C42 C43 1.383(4)
C42 H42 0.9500
C43 C44 1.389(4)
C43 H43 0.9500
C44 C45 1.357(5)
C44 H44 0.9500
C45 C46 1.412(4)
C45 H45 0.9500
C46 H46 0.9500
C47 C48 1.373(4)
C47 C52 1.401(4)
C48 C49 1.402(5)
C48 H48 0.9500
C49 C50 1.374(7)
C49 H49 0.9500
C50 C51 1.381(7)
C50 H50 0.9500
C51 C52 1.410(5)
C51 H51 0.9500
C52 H52 0.9500
Si1 C61 1.852(3)
Si1 C56 1.867(2)
Si1 C60 1.875(3)
Si1 C59 1.876(3)
Si2 C69 1.821(4)
Si2 C70 1.839(5)
Si2 C65 1.868(2)
Si2 C68 1.877(5)
Si3 C77 1.834(5)
Si3 C78 1.864(4)
Si3 C74 1.872(2)
Si3 C79 1.878(4)
Si4 C87 1.860(3)
Si4 C88 1.866(4)
Si4 C83 1.868(2)
Si4 C86 1.870(3)
C53 C54 1.400(3)
C53 C58 1.415(3)
C53 B 1.637(3)
C54 C55 1.388(3)
C54 H54 0.9500
C55 C56 1.404(3)
C55 H55 0.9500
C56 C57 1.411(3)
C57 C58 1.377(3)
C57 H57 0.9500
C58 H58 0.9500
C59 H59A 0.9800
C59 H59B 0.9800
C59 H59C 0.9800
C60 H60A 0.9800
C60 H60B 0.9800
C60 H60C 0.9800
C61 H61A 0.9800
C61 H61B 0.9800
C61 H61C 0.9800
C62 C63 1.403(3)
C62 C67 1.406(3)
C62 B 1.637(3)
C63 C64 1.393(3)
C63 H63 0.9500
C64 C65 1.385(4)
C64 H64 0.9500
C65 C66 1.393(4)
C66 C67 1.393(3)
C66 H66 0.9500
C67 H67 0.9500
C68 H68A 0.9800
C68 H68B 0.9800
C68 H68C 0.9800
C69 H69A 0.9800
C69 H69B 0.9800
C69 H69C 0.9800
C70 H70A 0.9800
C70 H70B 0.9800
C70 H70C 0.9800
C71 C76 1.381(3)
C71 C72 1.410(3)
C71 B 1.662(3)
C72 C73 1.379(4)
C72 H72 0.9500
C73 C74 1.399(4)
C73 H73 0.9500
C74 C75 1.387(4)
C75 C76 1.390(3)
C75 H75 0.9500
C76 H76 0.9500
C77 H77A 0.9800
C77 H77B 0.9800
C77 H77C 0.9800
C78 H78A 0.9800
C78 H78B 0.9800
C78 H78C 0.9800
C79 H79A 0.9800
C79 H79B 0.9800
C79 H79C 0.9800
C80 C85 1.394(3)
C80 C81 1.413(3)
C80 B 1.653(3)
C81 C82 1.395(3)
C81 H81 0.9500
C82 C83 1.389(3)
C82 H82 0.9500
C83 C84 1.396(4)
C84 C85 1.405(4)
C84 H84 0.9500
C85 H85 0.9500
C86 H86A 0.9800
C86 H86B 0.9800
C86 H86C 0.9800
C87 H87A 0.9800
C87 H87B 0.9800
C87 H87C 0.9800
C88 H88A 0.9800
C88 H88B 0.9800
C88 H88C 0.9800

loop_
_geom_torsion_atom_site_label_1
_geom_torsion_atom_site_label_2
_geom_torsion_atom_site_label_3
_geom_torsion_atom_site_label_4
_geom_torsion
P3 Rh P1 C5 124.64(12)
P4 Rh P1 C5 28.26(10)
P2 Rh P1 C5 -134.75(10)
P3 Rh P1 C11 -1.88(12)
P4 Rh P1 C11 -98.25(8)
P2 Rh P1 C11 98.73(8)
P3 Rh P1 C1 -111.89(12)
P4 Rh P1 C1 151.73(9)
P2 Rh P1 C1 -11.28(9)
P3 Rh P2 C23 25.19(12)
P4 Rh P2 C23 122.80(13)
P1 Rh P2 C23 -137.98(12)
P3 Rh P2 C17 -100.11(8)
P4 Rh P2 C17 -2.49(12)
P1 Rh P2 C17 96.73(8)
P3 Rh P2 C2 149.00(9)
P4 Rh P2 C2 -113.38(11)
P1 Rh P2 C2 -14.17(9)
P4 Rh P3 C35A 98.9(3)
P1 Rh P3 C35A 0.2(3)
P2 Rh P3 C35A -98.1(3)
P4 Rh P3 C29A -124.6(3)
P1 Rh P3 C29A 136.8(3)
P2 Rh P3 C29A 38.4(3)
P4 Rh P3 C3 -14.64(9)
P1 Rh P3 C3 -113.26(12)
P2 Rh P3 C3 148.40(9)
P4 Rh P3 C29B -150.4(3)
P1 Rh P3 C29B 110.9(3)
P2 Rh P3 C29B 12.6(3)
P4 Rh P3 C35B 98.2(4)
P1 Rh P3 C35B -0.4(4)
P2 Rh P3 C35B -98.7(4)
P3 Rh P4 C41 104.23(8)
P1 Rh P4 C41 -92.69(8)
P2 Rh P4 C41 4.31(12)
P3 Rh P4 C47 -130.79(12)
P1 Rh P4 C47 32.29(12)
P2 Rh P4 C47 129.29(13)
P3 Rh P4 C4 -8.90(9)
P1 Rh P4 C4 154.18(9)
P2 Rh P4 C4 -108.83(11)
C5 P1 C1 C2 177.14(16)
C11 P1 C1 C2 -76.04(18)
Rh P1 C1 C2 40.27(18)
P1 C1 C2 P2 -51.93(19)
C23 P2 C2 C1 -179.78(16)
C17 P2 C2 C1 -73.56(18)
Rh P2 C2 C1 42.86(18)
C35A P3 C3 C4 -79.0(4)
C29A P3 C3 C4 170.3(3)
C29B P3 C3 C4 -177.0(2)
C35B P3 C3 C4 -69.8(4)
Rh P3 C3 C4 41.02(18)
P3 C3 C4 P4 -48.1(2)
C41 P4 C4 C3 -79.89(18)
C47 P4 C4 C3 171.80(18)
Rh P4 C4 C3 36.26(18)
C11 P1 C5 C6 36.6(2)
C1 P1 C5 C6 141.4(2)
Rh P1 C5 C6 -92.64(19)
C11 P1 C5 C10 -143.36(19)
C1 P1 C5 C10 -38.6(2)
Rh P1 C5 C10 87.4(2)
C10 C5 C6 C7 0.9(4)
P1 C5 C6 C7 -179.1(2)
C5 C6 C7 C8 0.4(4)
C6 C7 C8 C9 -1.4(5)
C7 C8 C9 C10 1.2(5)
C6 C5 C10 C9 -1.1(4)
P1 C5 C10 C9 178.8(2)
C8 C9 C10 C5 0.1(4)
C5 P1 C11 C12 -136.7(2)
C1 P1 C11 C12 117.1(2)
Rh P1 C11 C12 2.0(2)
C5 P1 C11 C16 47.8(2)
C1 P1 C11 C16 -58.4(2)
Rh P1 C11 C16 -173.56(19)
C16 C11 C12 C13 0.4(4)
P1 C11 C12 C13 -175.1(3)
C11 C12 C13 C14 0.1(6)
C12 C13 C14 C15 -2.0(7)
C13 C14 C15 C16 3.3(6)
C12 C11 C16 C15 0.9(4)
P1 C11 C16 C15 176.4(2)
C14 C15 C16 C11 -2.7(5)
C23 P2 C17 C22 -123.7(2)
C2 P2 C17 C22 129.9(2)
Rh P2 C17 C22 14.6(2)
C23 P2 C17 C18 56.8(2)
C2 P2 C17 C18 -49.6(2)
Rh P2 C17 C18 -164.87(19)
C22 C17 C18 C19 -1.2(4)
P2 C17 C18 C19 178.3(2)
C17 C18 C19 C20 0.7(5)
C18 C19 C20 C21 -0.3(5)
C19 C20 C21 C22 0.4(5)
C18 C17 C22 C21 1.3(4)
P2 C17 C22 C21 -178.2(2)
C20 C21 C22 C17 -0.9(4)
C17 P2 C23 C24 29.6(3)
C2 P2 C23 C24 135.2(3)
Rh P2 C23 C24 -98.7(2)
C17 P2 C23 C28 -151.8(2)
C2 P2 C23 C28 -46.2(3)
Rh P2 C23 C28 79.9(3)
C28 C23 C24 C25 0.7(5)
P2 C23 C24 C25 179.3(3)
C23 C24 C25 C26 -0.8(5)
C24 C25 C26 C27 0.6(6)
C25 C26 C27 C28 -0.4(6)
C26 C27 C28 C23 0.3(5)
C24 C23 C28 C27 -0.4(5)
P2 C23 C28 C27 -179.1(3)
C35A P3 C29A C30A -169.8(4)
C3 P3 C29A C30A -64.8(3)
C29B P3 C29A C30A 149.6(10)
C35B P3 C29A C30A -175.6(5)
Rh P3 C29A C30A 52.4(4)
C35A P3 C29A C34A 13.4(5)
C3 P3 C29A C34A 118.3(4)
C29B P3 C29A C34A -27.2(7)
C35B P3 C29A C34A 7.5(6)
Rh P3 C29A C34A -124.5(3)
C34A C29A C30A C31A 0.3(3)
P3 C29A C30A C31A -176.5(4)
C29A C30A C31A C32A 0.2(3)
C30A C31A C32A C33A -0.3(6)
C31A C32A C33A C34A -0.2(7)
C32A C33A C34A C29A 0.6(7)
C30A C29A C34A C33A -0.7(5)
P3 C29A C34A C33A 176.2(5)
C35A P3 C29B C30B -168.1(4)
C29A P3 C29B C30B -26.0(7)
C3 P3 C29B C30B -63.4(4)
C35B P3 C29B C30B -175.1(5)
Rh P3 C29B C30B 71.6(4)
C35A P3 C29B C34B 6.9(5)
C29A P3 C29B C34B 149.0(11)
C3 P3 C29B C34B 111.6(4)
C35B P3 C29B C34B -0.1(6)
Rh P3 C29B C34B -113.4(4)
C34B C29B C30B C31B 0.2(3)
P3 C29B C30B C31B 175.5(4)
C29B C30B C31B C32B -0.1(3)
C30B C31B C32B C33B 0.4(6)
C31B C32B C33B C34B -0.8(8)
C32B C33B C34B C29B 0.9(8)
C30B C29B C34B C33B -0.6(6)
P3 C29B C34B C33B -175.4(5)
C29A P3 C35A C40A -89.4(6)
C3 P3 C35A C40A 171.4(5)
C29B P3 C35A C40A -75.8(6)
C35B P3 C35A C40A 58(4)
Rh P3 C35A C40A 53.9(6)
C29A P3 C35A C36A 89.5(5)
C3 P3 C35A C36A -9.7(6)
C29B P3 C35A C36A 103.1(5)
C35B P3 C35A C36A -124(4)
Rh P3 C35A C36A -127.2(5)
C40A C35A C36A C37A 0.4(3)
P3 C35A C36A C37A -178.5(7)
C35A C36A C37A C38A 0.1(3)
C36A C37A C38A C39A 0.0(6)
C37A C38A C39A C40A -0.7(8)
C38A C39A C40A C35A 1.2(8)
C36A C35A C40A C39A -1.0(6)
P3 C35A C40A C39A 178.0(6)
C35A P3 C35B C40B -133(4)
C29A P3 C35B C40B -97.2(8)
C3 P3 C35B C40B 159.0(7)
C29B P3 C35B C40B -85.2(8)
Rh P3 C35B C40B 44.0(9)
C35A P3 C35B C36B 46(4)
C29A P3 C35B C36B 81.9(6)
C3 P3 C35B C36B -21.9(5)
C29B P3 C35B C36B 93.9(5)
Rh P3 C35B C36B -137.0(4)
C40B C35B C36B C37B 0.2(3)
P3 C35B C36B C37B -178.9(8)
C35B C36B C37B C38B 0.1(3)
C36B C37B C38B C39B 0.1(6)
C37B C38B C39B C40B -0.6(8)
C38B C39B C40B C35B 0.9(8)
C36B C35B C40B C39B -0.7(6)
P3 C35B C40B C39B 178.3(8)
C47 P4 C41 C46 79.2(3)
C4 P4 C41 C46 -26.9(3)
Rh P4 C41 C46 -143.9(2)
C47 P4 C41 C42 -101.1(2)
C4 P4 C41 C42 152.7(2)
Rh P4 C41 C42 35.7(2)
C46 C41 C42 C43 1.0(4)
P4 C41 C42 C43 -178.7(2)
C41 C42 C43 C44 -0.6(4)
C42 C43 C44 C45 0.1(5)
C43 C44 C45 C46 0.0(6)
C42 C41 C46 C45 -0.8(5)
P4 C41 C46 C45 178.8(3)
C44 C45 C46 C41 0.4(6)
C41 P4 C47 C48 5.3(3)
C4 P4 C47 C48 113.2(2)
Rh P4 C47 C48 -121.4(2)
C41 P4 C47 C52 -173.5(2)
C4 P4 C47 C52 -65.6(2)
Rh P4 C47 C52 59.8(3)
C52 C47 C48 C49 1.2(4)
P4 C47 C48 C49 -177.5(2)
C47 C48 C49 C50 -0.3(5)
C48 C49 C50 C51 0.1(6)
C49 C50 C51 C52 -0.9(7)
C48 C47 C52 C51 -2.0(5)
P4 C47 C52 C51 176.8(3)
C50 C51 C52 C47 1.9(6)
C58 C53 C54 C55 0.2(3)
B C53 C54 C55 -175.8(2)
C53 C54 C55 C56 -1.1(4)
C54 C55 C56 C57 1.6(3)
C54 C55 C56 Si1 -178.90(19)
C61 Si1 C56 C55 -83.3(2)
C60 Si1 C56 C55 158.8(2)
C59 Si1 C56 C55 38.0(2)
C61 Si1 C56 C57 96.1(2)
C60 Si1 C56 C57 -21.7(2)
C59 Si1 C56 C57 -142.6(2)
C55 C56 C57 C58 -1.2(3)
Si1 C56 C57 C58 179.33(17)
C56 C57 C58 C53 0.3(4)
C54 C53 C58 C57 0.3(3)
B C53 C58 C57 176.3(2)
C67 C62 C63 C64 -0.3(3)
B C62 C63 C64 178.2(2)
C62 C63 C64 C65 0.7(4)
C63 C64 C65 C66 -0.9(4)
C63 C64 C65 Si2 -178.77(18)
C69 Si2 C65 C64 104.7(3)
C70 Si2 C65 C64 -20.8(3)
C68 Si2 C65 C64 -138.9(3)
C69 Si2 C65 C66 -73.0(3)
C70 Si2 C65 C66 161.5(3)
C68 Si2 C65 C66 43.4(3)
C64 C65 C66 C67 0.8(4)
Si2 C65 C66 C67 178.63(19)
C65 C66 C67 C62 -0.5(4)
C63 C62 C67 C66 0.2(3)
B C62 C67 C66 -178.4(2)
C76 C71 C72 C73 -2.9(4)
B C71 C72 C73 -177.5(3)
C71 C72 C73 C74 2.2(5)
C72 C73 C74 C75 0.1(4)
C72 C73 C74 Si3 -178.4(2)
C77 Si3 C74 C75 169.8(3)
C78 Si3 C74 C75 47.1(3)
C79 Si3 C74 C75 -71.7(3)
C77 Si3 C74 C73 -11.8(3)
C78 Si3 C74 C73 -134.5(3)
C79 Si3 C74 C73 106.7(3)
C73 C74 C75 C76 -1.4(4)
Si3 C74 C75 C76 177.2(2)
C72 C71 C76 C75 1.6(4)
B C71 C76 C75 176.1(2)
C74 C75 C76 C71 0.5(4)
C85 C80 C81 C82 -0.9(3)
B C80 C81 C82 -179.5(2)
C80 C81 C82 C83 0.4(4)
C81 C82 C83 C84 0.7(3)
C81 C82 C83 Si4 179.23(17)
C87 Si4 C83 C82 62.1(2)
C88 Si4 C83 C82 -175.4(2)
C86 Si4 C83 C82 -57.6(3)
C87 Si4 C83 C84 -119.5(2)
C88 Si4 C83 C84 3.0(2)
C86 Si4 C83 C84 120.8(3)
C82 C83 C84 C85 -1.4(3)
Si4 C83 C84 C85 -179.84(17)
C81 C80 C85 C84 0.2(3)
B C80 C85 C84 178.7(2)
C83 C84 C85 C80 0.9(3)
C63 C62 B C53 7.2(3)
C67 C62 B C53 -174.38(19)
C63 C62 B C80 -111.6(2)
C67 C62 B C80 66.9(3)
C63 C62 B C71 125.8(2)
C67 C62 B C71 -55.8(3)
C54 C53 B C62 90.0(2)
C58 C53 B C62 -85.7(2)
C54 C53 B C80 -149.5(2)
C58 C53 B C80 34.8(3)
C54 C53 B C71 -28.5(3)
C58 C53 B C71 155.82(19)
C85 C80 B C62 -9.2(3)
C81 C80 B C62 169.25(19)
C85 C80 B C53 -128.5(2)
C81 C80 B C53 49.9(2)
C85 C80 B C71 112.0(2)
C81 C80 B C71 -69.6(2)
C76 C71 B C62 161.7(2)
C72 C71 B C62 -24.3(3)
C76 C71 B C53 -79.6(3)
C72 C71 B C53 94.4(3)
C76 C71 B C80 39.4(3)
C72 C71 B C80 -146.6(2)
